data_4509647
loop_
_publ_author_name
'Soegiarto, Airon C.'
'Ward, Michael D.'

_publ_section_title
;
 Directed Organization of Dye Aggregates in Hydrogen-Bonded Host
 Frameworks
;
_journal_issue 8
_journal_name_full 'Crystal Growth &amp; Design'
_journal_page_first 3803
_journal_paper_doi 10.1021/cg900578u
_journal_volume 9
_journal_year 2009
_chemical_formula_moiety 'C22 H27 N4 O5 S1'
_chemical_formula_sum 'C22 H27 N4 O5 S'
_chemical_formula_weight 459.55
_chemical_name_common 06035
_chemical_name_systematic
; 
 ? 
;
_space_group_IT_number 61
_symmetry_cell_setting orthorhombic
_symmetry_space_group_name_Hall '-P 2ac 2ab'
_symmetry_space_group_name_H-M 'P b c a'
_atom_sites_solution_hydrogens geom
_atom_sites_solution_primary direct
_atom_sites_solution_secondary difmap
_audit_creation_method SHELXL-97
_cell_angle_alpha 90.00
_cell_angle_beta 90.00
_cell_angle_gamma 90.00
_cell_formula_units_Z 8
_cell_length_a 14.5643(11)
_cell_length_b 11.7978(9)
_cell_length_c 26.4477(19)
_cell_measurement_reflns_used 3774
_cell_measurement_temperature 173(2)
_cell_measurement_theta_max 24.99
_cell_measurement_theta_min 2.70
_cell_volume 4544.4(6)
_computing_cell_refinement 'SAINT, Bruker'
_computing_data_collection 'SMART, Bruker'
_computing_data_reduction 'SAINT, Bruker'
_computing_molecular_graphics 'SHELXTL, Bruker'
_computing_publication_material 'Bruker SHELXTL'
_computing_structure_refinement 'SHELXL-97 (Sheldrick, 1997)'
_computing_structure_solution 'SHELXS-97 (Sheldrick, 1990)'
_diffrn_ambient_temperature 173(2)
_diffrn_measured_fraction_theta_full 1.000
_diffrn_measured_fraction_theta_max 1.000
_diffrn_measurement_device_type 'Siemens SMART Platform CCD'
_diffrn_measurement_method 'area detector, omega scans per phi'
_diffrn_radiation_monochromator graphite
_diffrn_radiation_source 'normal-focus sealed tube'
_diffrn_radiation_type MoK\a
_diffrn_radiation_wavelength 0.71073
_diffrn_reflns_av_R_equivalents 0.0246
_diffrn_reflns_av_sigmaI/netI 0.0133
_diffrn_reflns_limit_h_max 17
_diffrn_reflns_limit_h_min -17
_diffrn_reflns_limit_k_max 14
_diffrn_reflns_limit_k_min -14
_diffrn_reflns_limit_l_max 31
_diffrn_reflns_limit_l_min -29
_diffrn_reflns_number 31453
_diffrn_reflns_theta_full 25.04
_diffrn_reflns_theta_max 25.04
_diffrn_reflns_theta_min 1.54
_exptl_absorpt_coefficient_mu 0.184
_exptl_absorpt_correction_T_max 1.000000
_exptl_absorpt_correction_T_min 0.907511
_exptl_absorpt_correction_type multi-scan
_exptl_absorpt_process_details 'SADABS, R. Blessing, 1995'
_exptl_crystal_colour yellow-green
_exptl_crystal_density_diffrn 1.343
_exptl_crystal_density_method 'not measured'
_exptl_crystal_description block
_exptl_crystal_F_000 1944
_exptl_crystal_size_max 0.5
_exptl_crystal_size_mid 0.5
_exptl_crystal_size_min 0.3
_refine_diff_density_max 0.346
_refine_diff_density_min -0.347
_refine_diff_density_rms 0.041
_refine_ls_extinction_method none
_refine_ls_goodness_of_fit_ref 1.027
_refine_ls_hydrogen_treatment riding
_refine_ls_matrix_type full
_refine_ls_number_parameters 289
_refine_ls_number_reflns 4013
_refine_ls_number_restraints 0
_refine_ls_restrained_S_all 1.027
_refine_ls_R_factor_all 0.0410
_refine_ls_R_factor_gt 0.0359
_refine_ls_shift/su_max 0.000
_refine_ls_shift/su_mean 0.000
_refine_ls_structure_factor_coef Fsqd
_refine_ls_weighting_details 'calc w=1/[\s^2^(Fo^2^)+(0.0501P)^2^+2.6940P] where P=(Fo^2^+2Fc^2^)/3'
_refine_ls_weighting_scheme calc
_refine_ls_wR_factor_gt 0.0951
_refine_ls_wR_factor_ref 0.0985
_reflns_number_gt 3599
_reflns_number_total 4013
_reflns_threshold_expression >2sigma(I)
_cod_data_source_file cg900578usup1.cif
_cod_data_source_block Ward_Soegiarto_compound_10
_cod_original_sg_symbol_H-M Pbca
_cod_original_formula_sum 'C22 H27 N4 O5 S1'
_cod_database_code 4509647

loop_
_symmetry_equiv_pos_as_xyz
'x, y, z'
'-x+1/2, -y, z+1/2'
'-x, y+1/2, -z+1/2'
'x+1/2, -y+1/2, -z'
'-x, -y, -z'
'x-1/2, y, -z-1/2'
'x, -y-1/2, z-1/2'
'-x-1/2, y-1/2, z'

loop_
_atom_site_label
_atom_site_type_symbol
_atom_site_fract_x
_atom_site_fract_y
_atom_site_fract_z
_atom_site_U_iso_or_equiv
_atom_site_adp_type
_atom_site_occupancy
_atom_site_symmetry_multiplicity
_atom_site_calc_flag
_atom_site_refinement_flags
C1 C 0.14461(11) -0.27661(15) 0.26941(6) 0.0302(4) Uani 1 1 d .
N1 N 0.21607(10) -0.21804(13) 0.28571(6) 0.0389(4) Uani 1 1 d .
H1A H 0.2688 -0.2524 0.2912 0.047 Uiso 1 1 calc R
H1B H 0.2110 -0.1447 0.2910 0.047 Uiso 1 1 calc R
N2 N 0.06518(10) -0.22448(13) 0.26235(6) 0.0418(4) Uani 1 1 d .
H2B H 0.0169 -0.2632 0.2522 0.050 Uiso 1 1 calc R
H2C H 0.0606 -0.1511 0.2678 0.050 Uiso 1 1 calc R
N3 N 0.15154(10) -0.38673(13) 0.26130(6) 0.0362(4) Uani 1 1 d .
H3A H 0.2040 -0.4216 0.2668 0.043 Uiso 1 1 calc R
H3B H 0.1037 -0.4252 0.2504 0.043 Uiso 1 1 calc R
C2 C -0.04548(11) 0.12911(15) 0.37424(6) 0.0292(4) Uani 1 1 d .
H2A H -0.0742 0.1698 0.3476 0.035 Uiso 1 1 calc R
C3 C 0.04064(11) 0.07400(14) 0.36601(6) 0.0252(3) Uani 1 1 d .
C4 C 0.08374(11) 0.01610(13) 0.40352(6) 0.0250(3) Uani 1 1 d .
H4A H 0.1412 -0.0192 0.3972 0.030 Uiso 1 1 calc R
C5 C 0.04298(11) 0.00808(13) 0.45245(6) 0.0247(3) Uani 1 1 d .
C6 C 0.08525(11) -0.05170(14) 0.49166(6) 0.0260(4) Uani 1 1 d .
H6A H 0.1432 -0.0864 0.4859 0.031 Uiso 1 1 calc R
C7 C 0.04417(11) -0.06143(14) 0.53908(6) 0.0255(3) Uani 1 1 d .
C8 C 0.08581(11) -0.12290(15) 0.57966(6) 0.0295(4) Uani 1 1 d .
H8A H 0.1428 -0.1601 0.5742 0.035 Uiso 1 1 calc R
S1 S 0.08837(3) 0.07676(3) 0.304535(14) 0.02450(13) Uani 1 1 d .
O1 O 0.02255(8) 0.01728(10) 0.27254(4) 0.0313(3) Uani 1 1 d .
O2 O 0.17699(8) 0.02012(10) 0.30767(4) 0.0285(3) Uani 1 1 d .
O3 O 0.09679(8) 0.19589(10) 0.29068(4) 0.0299(3) Uani 1 1 d .
C9 C 0.18946(14) 0.0183(2) 0.15409(7) 0.0488(5) Uani 1 1 d .
C10 C 0.16327(13) 0.1337(2) 0.16130(7) 0.0450(5) Uani 1 1 d .
H10A H 0.1614 0.1627 0.1948 0.054 Uiso 1 1 calc R
C11 C 0.14104(12) 0.20345(18) 0.12289(7) 0.0375(4) Uani 1 1 d .
C12 C 0.14556(11) 0.16001(16) 0.07195(7) 0.0324(4) Uani 1 1 d .
C13 C 0.12460(12) 0.22205(16) 0.02803(7) 0.0354(4) Uani 1 1 d .
H13A H 0.1067 0.2991 0.0313 0.042 Uiso 1 1 calc R
C14 C 0.12908(13) 0.17544(16) -0.01936(7) 0.0348(4) Uani 1 1 d .
H14A H 0.1134 0.2204 -0.0479 0.042 Uiso 1 1 calc R
C15 C 0.15665(12) 0.06128(15) -0.02664(7) 0.0319(4) Uani 1 1 d .
C16 C 0.17571(12) -0.00257(16) 0.01695(7) 0.0344(4) Uani 1 1 d .
H16A H 0.1923 -0.0801 0.0140 0.041 Uiso 1 1 calc R
C17 C 0.17036(12) 0.04714(16) 0.06417(6) 0.0335(4) Uani 1 1 d .
C18 C 0.11155(14) 0.32315(18) 0.13248(8) 0.0446(5) Uani 1 1 d .
H18A H 0.1123 0.3381 0.1689 0.067 Uiso 1 1 calc R
H18B H 0.0493 0.3344 0.1194 0.067 Uiso 1 1 calc R
H18C H 0.1538 0.3753 0.1154 0.067 Uiso 1 1 calc R
C19 C 0.19234(13) -0.10196(16) -0.08185(7) 0.0398(4) Uani 1 1 d .
H19A H 0.2393 -0.1230 -0.0565 0.048 Uiso 1 1 calc R
H19B H 0.2204 -0.1105 -0.1157 0.048 Uiso 1 1 calc R
C20 C 0.11287(17) -0.1830(2) -0.07757(10) 0.0616(6) Uani 1 1 d .
H20A H 0.1348 -0.2607 -0.0827 0.092 Uiso 1 1 calc R
H20B H 0.0668 -0.1647 -0.1033 0.092 Uiso 1 1 calc R
H20C H 0.0853 -0.1765 -0.0439 0.092 Uiso 1 1 calc R
C21 C 0.13629(13) 0.07884(17) -0.11923(7) 0.0382(4) Uani 1 1 d .
H21A H 0.1670 0.0466 -0.1494 0.046 Uiso 1 1 calc R
H21B H 0.1561 0.1588 -0.1161 0.046 Uiso 1 1 calc R
C22 C 0.03356(15) 0.07650(19) -0.12789(9) 0.0501(5) Uani 1 1 d .
H22A H 0.0187 0.1198 -0.1584 0.075 Uiso 1 1 calc R
H22B H 0.0023 0.1103 -0.0988 0.075 Uiso 1 1 calc R
H22C H 0.0132 -0.0021 -0.1321 0.075 Uiso 1 1 calc R
N4 N 0.16759(11) 0.01688(13) -0.07447(6) 0.0356(4) Uani 1 1 d .
O4 O 0.20977(13) -0.04917(16) 0.18669(6) 0.0691(5) Uani 1 1 d .
O5 O 0.19193(9) -0.02214(12) 0.10443(5) 0.0433(3) Uani 1 1 d .

loop_
_atom_site_aniso_label
_atom_site_aniso_U_11
_atom_site_aniso_U_22
_atom_site_aniso_U_33
_atom_site_aniso_U_23
_atom_site_aniso_U_13
_atom_site_aniso_U_12
C1 0.0289(9) 0.0324(9) 0.0295(9) -0.0002(7) -0.0035(7) 0.0009(7)
N1 0.0288(8) 0.0288(8) 0.0590(10) -0.0025(7) -0.0132(7) 0.0015(6)
N2 0.0295(8) 0.0347(8) 0.0613(11) -0.0121(8) -0.0132(7) 0.0040(7)
N3 0.0282(8) 0.0308(8) 0.0495(9) 0.0006(7) -0.0097(7) 0.0003(6)
C2 0.0267(8) 0.0336(9) 0.0273(9) 0.0033(7) 0.0000(7) 0.0027(7)
C3 0.0244(8) 0.0266(8) 0.0246(8) -0.0007(6) 0.0027(6) -0.0032(7)
C4 0.0214(8) 0.0265(8) 0.0271(8) -0.0011(7) 0.0026(6) -0.0017(6)
C5 0.0227(8) 0.0254(8) 0.0258(8) -0.0024(6) 0.0005(6) -0.0029(6)
C6 0.0204(8) 0.0295(9) 0.0281(8) -0.0017(7) 0.0019(6) 0.0018(6)
C7 0.0227(8) 0.0266(8) 0.0273(8) -0.0009(7) 0.0009(6) -0.0016(6)
C8 0.0234(8) 0.0339(9) 0.0311(9) 0.0004(7) 0.0013(7) 0.0046(7)
S1 0.0223(2) 0.0292(2) 0.0220(2) 0.00020(15) 0.00129(15) 0.00065(16)
O1 0.0284(6) 0.0354(7) 0.0301(6) -0.0055(5) -0.0033(5) 0.0017(5)
O2 0.0243(6) 0.0355(7) 0.0257(6) 0.0002(5) 0.0022(5) 0.0035(5)
O3 0.0272(6) 0.0331(7) 0.0294(6) 0.0052(5) 0.0021(5) -0.0006(5)
C9 0.0404(11) 0.0773(16) 0.0288(10) 0.0097(10) 0.0039(8) 0.0164(11)
C10 0.0365(10) 0.0676(14) 0.0309(10) -0.0023(9) 0.0020(8) 0.0085(10)
C11 0.0240(9) 0.0538(12) 0.0347(10) -0.0014(9) 0.0015(7) -0.0020(8)
C12 0.0235(8) 0.0418(10) 0.0318(9) 0.0009(8) 0.0017(7) -0.0004(7)
C13 0.0348(10) 0.0343(10) 0.0372(10) 0.0022(8) 0.0006(8) -0.0012(8)
C14 0.0391(10) 0.0339(10) 0.0314(9) 0.0060(8) -0.0002(7) 0.0011(8)
C15 0.0278(9) 0.0367(10) 0.0310(9) 0.0033(7) 0.0024(7) -0.0013(7)
C16 0.0315(9) 0.0349(9) 0.0369(10) 0.0052(8) 0.0035(7) 0.0063(8)
C17 0.0248(8) 0.0461(11) 0.0297(9) 0.0092(8) 0.0020(7) 0.0044(8)
C18 0.0431(11) 0.0493(12) 0.0416(11) -0.0105(9) 0.0005(9) -0.0050(9)
C19 0.0388(10) 0.0410(11) 0.0396(10) 0.0005(8) 0.0048(8) 0.0009(8)
C20 0.0574(14) 0.0444(13) 0.0830(18) 0.0098(12) 0.0025(13) -0.0089(11)
C21 0.0459(11) 0.0399(10) 0.0287(9) 0.0035(8) 0.0051(8) 0.0004(8)
C22 0.0510(13) 0.0461(12) 0.0534(13) 0.0079(10) -0.0101(10) 0.0003(10)
N4 0.0403(9) 0.0352(8) 0.0312(8) 0.0032(6) 0.0031(6) 0.0025(7)
O4 0.0806(12) 0.0914(13) 0.0352(8) 0.0192(8) 0.0085(8) 0.0411(10)
O5 0.0431(8) 0.0547(9) 0.0319(7) 0.0113(6) 0.0041(6) 0.0169(6)

loop_
_atom_type_symbol
_atom_type_description
_atom_type_scat_dispersion_real
_atom_type_scat_dispersion_imag
_atom_type_scat_source
C C 0.0033 0.0016 'International Tables Vol C Tables 4.2.6.8 and 6.1.1.4'
H H 0.0000 0.0000 'International Tables Vol C Tables 4.2.6.8 and 6.1.1.4'
N N 0.0061 0.0033 'International Tables Vol C Tables 4.2.6.8 and 6.1.1.4'
O O 0.0106 0.0060 'International Tables Vol C Tables 4.2.6.8 and 6.1.1.4'
S S 0.1246 0.1234 'International Tables Vol C Tables 4.2.6.8 and 6.1.1.4'

loop_
_geom_angle_atom_site_label_1
_geom_angle_atom_site_label_2
_geom_angle_atom_site_label_3
_geom_angle
_geom_angle_site_symmetry_1
_geom_angle_site_symmetry_3
N3 C1 N1 120.48(16) . .
N3 C1 N2 120.06(16) . .
N1 C1 N2 119.44(16) . .
C1 N1 H1A 120.0 . .
C1 N1 H1B 120.0 . .
H1A N1 H1B 120.0 . .
C1 N2 H2B 120.0 . .
C1 N2 H2C 120.0 . .
H2B N2 H2C 120.0 . .
C1 N3 H3A 120.0 . .
C1 N3 H3B 120.0 . .
H3A N3 H3B 120.0 . .
C8 C2 C3 119.50(15) 5_556 .
C8 C2 H2A 120.2 5_556 .
C3 C2 H2A 120.2 . .
C4 C3 C2 121.55(15) . .
C4 C3 S1 119.93(12) . .
C2 C3 S1 118.45(12) . .
C3 C4 C5 120.23(15) . .
C3 C4 H4A 119.9 . .
C5 C4 H4A 119.9 . .
C6 C5 C4 121.56(15) . .
C6 C5 C7 119.70(15) . 5_556
C4 C5 C7 118.73(14) . 5_556
C7 C6 C5 121.34(15) . .
C7 C6 H6A 119.3 . .
C5 C6 H6A 119.3 . .
C6 C7 C8 122.33(15) . .
C6 C7 C5 118.95(15) . 5_556
C8 C7 C5 118.72(14) . 5_556
C2 C8 C7 121.25(15) 5_556 .
C2 C8 H8A 119.4 5_556 .
C7 C8 H8A 119.4 . .
O2 S1 O3 112.48(7) . .
O2 S1 O1 113.27(7) . .
O3 S1 O1 111.92(7) . .
O2 S1 C3 106.72(7) . .
O3 S1 C3 106.38(7) . .
O1 S1 C3 105.43(7) . .
O4 C9 O5 116.0(2) . .
O4 C9 C10 126.7(2) . .
O5 C9 C10 117.29(17) . .
C11 C10 C9 123.13(19) . .
C11 C10 H10A 118.4 . .
C9 C10 H10A 118.4 . .
C10 C11 C12 118.43(19) . .
C10 C11 C18 121.16(18) . .
C12 C11 C18 120.41(17) . .
C17 C12 C13 115.53(16) . .
C17 C12 C11 119.25(17) . .
C13 C12 C11 125.20(17) . .
C14 C13 C12 122.43(17) . .
C14 C13 H13A 118.8 . .
C12 C13 H13A 118.8 . .
C13 C14 C15 121.25(17) . .
C13 C14 H14A 119.4 . .
C15 C14 H14A 119.4 . .
N4 C15 C16 121.77(16) . .
N4 C15 C14 121.21(16) . .
C16 C15 C14 116.96(16) . .
C17 C16 C15 120.20(17) . .
C17 C16 H16A 119.9 . .
C15 C16 H16A 119.9 . .
O5 C17 C16 115.69(16) . .
O5 C17 C12 120.73(16) . .
C16 C17 C12 123.58(16) . .
C11 C18 H18A 109.5 . .
C11 C18 H18B 109.5 . .
H18A C18 H18B 109.5 . .
C11 C18 H18C 109.5 . .
H18A C18 H18C 109.5 . .
H18B C18 H18C 109.5 . .
N4 C19 C20 114.20(17) . .
N4 C19 H19A 108.7 . .
C20 C19 H19A 108.7 . .
N4 C19 H19B 108.7 . .
C20 C19 H19B 108.7 . .
H19A C19 H19B 107.6 . .
C19 C20 H20A 109.5 . .
C19 C20 H20B 109.5 . .
H20A C20 H20B 109.5 . .
C19 C20 H20C 109.5 . .
H20A C20 H20C 109.5 . .
H20B C20 H20C 109.5 . .
N4 C21 C22 114.89(16) . .
N4 C21 H21A 108.5 . .
C22 C21 H21A 108.5 . .
N4 C21 H21B 108.5 . .
C22 C21 H21B 108.5 . .
H21A C21 H21B 107.5 . .
C21 C22 H22A 109.5 . .
C21 C22 H22B 109.5 . .
H22A C22 H22B 109.5 . .
C21 C22 H22C 109.5 . .
H22A C22 H22C 109.5 . .
H22B C22 H22C 109.5 . .
C15 N4 C19 121.06(15) . .
C15 N4 C21 121.09(15) . .
C19 N4 C21 116.61(15) . .
C17 O5 C9 121.15(16) . .

loop_
_geom_bond_atom_site_label_1
_geom_bond_atom_site_label_2
_geom_bond_distance
_geom_bond_site_symmetry_2
C1 N3 1.321(2) .
C1 N1 1.322(2) .
C1 N2 1.323(2) .
N1 H1A 0.8800 .
N1 H1B 0.8800 .
N2 H2B 0.8800 .
N2 H2C 0.8800 .
N3 H3A 0.8800 .
N3 H3B 0.8800 .
C2 C8 1.355(2) 5_556
C2 C3 1.429(2) .
C2 H2A 0.9500 .
C3 C4 1.358(2) .
C3 S1 1.7687(16) .
C4 C5 1.427(2) .
C4 H4A 0.9500 .
C5 C6 1.397(2) .
C5 C7 1.434(2) 5_556
C6 C7 1.394(2) .
C6 H6A 0.9500 .
C7 C8 1.430(2) .
C7 C5 1.434(2) 5_556
C8 C2 1.355(2) 5_556
C8 H8A 0.9500 .
S1 O2 1.4558(12) .
S1 O3 1.4577(12) .
S1 O1 1.4586(12) .
C9 O4 1.210(2) .
C9 O5 1.398(2) .
C9 C10 1.426(3) .
C10 C11 1.347(3) .
C10 H10A 0.9500 .
C11 C12 1.443(3) .
C11 C18 1.498(3) .
C12 C17 1.395(3) .
C12 C13 1.406(3) .
C13 C14 1.370(3) .
C13 H13A 0.9500 .
C14 C15 1.419(3) .
C14 H14A 0.9500 .
C15 N4 1.378(2) .
C15 C16 1.405(2) .
C16 C17 1.382(3) .
C16 H16A 0.9500 .
C17 O5 1.379(2) .
C18 H18A 0.9800 .
C18 H18B 0.9800 .
C18 H18C 0.9800 .
C19 N4 1.461(2) .
C19 C20 1.506(3) .
C19 H19A 0.9900 .
C19 H19B 0.9900 .
C20 H20A 0.9800 .
C20 H20B 0.9800 .
C20 H20C 0.9800 .
C21 N4 1.464(2) .
C21 C22 1.514(3) .
C21 H21A 0.9900 .
C21 H21B 0.9900 .
C22 H22A 0.9800 .
C22 H22B 0.9800 .
C22 H22C 0.9800 .

loop_
_geom_hbond_atom_site_label_D
_geom_hbond_atom_site_label_H
_geom_hbond_atom_site_label_A
_geom_hbond_distance_DH
_geom_hbond_distance_HA
_geom_hbond_distance_DA
_geom_hbond_angle_DHA
_geom_hbond_site_symmetry_A
N1 H1A O3 0.88 2.05 2.9115(19) 165.5 8_655
N1 H1B O2 0.88 2.05 2.9251(19) 170.3 .
N2 H2B O3 0.88 2.06 2.9007(19) 158.3 3_545
N2 H2C O1 0.88 2.07 2.931(2) 167.4 .
N3 H3B O1 0.88 2.05 2.9175(19) 167.7 3_545
N3 H3A O2 0.88 2.16 2.9915(19) 158.4 8_655

loop_
_geom_torsion_atom_site_label_1
_geom_torsion_atom_site_label_2
_geom_torsion_atom_site_label_3
_geom_torsion_atom_site_label_4
_geom_torsion
_geom_torsion_site_symmetry_1
_geom_torsion_site_symmetry_4
C8 C2 C3 C4 -0.6(3) 5_556 .
C8 C2 C3 S1 176.45(13) 5_556 .
C2 C3 C4 C5 0.6(2) . .
S1 C3 C4 C5 -176.41(12) . .
C3 C4 C5 C6 179.43(15) . .
C3 C4 C5 C7 0.5(2) . 5_556
C4 C5 C6 C7 -178.54(15) . .
C7 C5 C6 C7 0.4(3) 5_556 .
C5 C6 C7 C8 179.53(16) . .
C5 C6 C7 C5 -0.4(3) . 5_556
C6 C7 C8 C2 178.55(16) . 5_556
C5 C7 C8 C2 -1.5(2) 5_556 5_556
C4 C3 S1 O2 -5.74(15) . .
C2 C3 S1 O2 177.17(13) . .
C4 C3 S1 O3 -126.03(13) . .
C2 C3 S1 O3 56.88(14) . .
C4 C3 S1 O1 114.97(14) . .
C2 C3 S1 O1 -62.11(14) . .
O4 C9 C10 C11 -179.6(2) . .
O5 C9 C10 C11 0.2(3) . .
C9 C10 C11 C12 -1.2(3) . .
C9 C10 C11 C18 178.36(19) . .
C10 C11 C12 C17 1.6(3) . .
C18 C11 C12 C17 -177.93(16) . .
C10 C11 C12 C13 -179.99(18) . .
C18 C11 C12 C13 0.5(3) . .
C17 C12 C13 C14 -0.7(3) . .
C11 C12 C13 C14 -179.13(17) . .
C12 C13 C14 C15 -0.9(3) . .
C13 C14 C15 N4 -175.23(17) . .
C13 C14 C15 C16 2.3(3) . .
N4 C15 C16 C17 175.31(16) . .
C14 C15 C16 C17 -2.2(3) . .
C15 C16 C17 O5 -178.89(15) . .
C15 C16 C17 C12 0.7(3) . .
C13 C12 C17 O5 -179.66(15) . .
C11 C12 C17 O5 -1.1(3) . .
C13 C12 C17 C16 0.8(3) . .
C11 C12 C17 C16 179.32(17) . .
C16 C15 N4 C19 5.1(3) . .
C14 C15 N4 C19 -177.48(17) . .
C16 C15 N4 C21 171.96(17) . .
C14 C15 N4 C21 -10.6(3) . .
C20 C19 N4 C15 80.6(2) . .
C20 C19 N4 C21 -86.8(2) . .
C22 C21 N4 C15 -76.2(2) . .
C22 C21 N4 C19 91.3(2) . .
C16 C17 O5 C9 179.74(16) . .
C12 C17 O5 C9 0.1(3) . .
O4 C9 O5 C17 -179.85(18) . .
C10 C9 O5 C17 0.3(3) . .
